data_4104187
loop_
_publ_author_name
'Jan Spielmann'
'Sjoerd Harder'

_publ_section_title
;
 Hydrogen Elimination in Bulky Calcium Amidoborane Complexes: Isolation of
 a Calcium Borylamide Complex
;
_journal_name_full 'Journal of the American Chemical Society'
_journal_page_first 5064
_journal_page_last 5065
_journal_paper_doi 10.1021/ja901073c
_journal_volume 131
_journal_year 2009
_chemical_formula_sum 'C68 H108 B2 Ca2 N6 O'
_chemical_formula_weight 1127.38
_chemical_name_common '[(DIPP-nacnac)Ca]2(iPrN=BH-N(iPr)-BH3).THF'
_chemical_name_systematic
;
 ?
;
_space_group_IT_number 14
_symmetry_cell_setting monoclinic
_symmetry_space_group_name_Hall '-P 2ybc'
_symmetry_space_group_name_H-M 'P 1 21/c 1'
_atom_sites_solution_hydrogens geom
_atom_sites_solution_primary direct
_atom_sites_solution_secondary difmap
_audit_creation_method SHELXL-97
_cell_angle_alpha 90.00
_cell_angle_beta 92.026(2)
_cell_angle_gamma 90.00
_cell_formula_units_Z 4
_cell_length_a 11.9152(4)
_cell_length_b 18.0011(6)
_cell_length_c 31.6183(9)
_cell_measurement_temperature 123(2)
_cell_volume 6777.5(4)
_computing_structure_refinement 'SHELXL-97 (Sheldrick, 1997)'
_diffrn_ambient_temperature 123(2)
_diffrn_measured_fraction_theta_full 0.995
_diffrn_measured_fraction_theta_max 0.995
_diffrn_radiation_monochromator graphite
_diffrn_radiation_source 'fine-focus sealed tube'
_diffrn_radiation_type MoK\a
_diffrn_radiation_wavelength 0.71073
_diffrn_reflns_av_R_equivalents 0.0845
_diffrn_reflns_av_sigmaI/netI 0.0506
_diffrn_reflns_limit_h_max 13
_diffrn_reflns_limit_h_min -14
_diffrn_reflns_limit_k_max 21
_diffrn_reflns_limit_k_min -21
_diffrn_reflns_limit_l_max 37
_diffrn_reflns_limit_l_min -37
_diffrn_reflns_number 112080
_diffrn_reflns_theta_full 24.76
_diffrn_reflns_theta_max 24.76
_diffrn_reflns_theta_min 1.29
_exptl_absorpt_coefficient_mu 0.212
_exptl_absorpt_correction_T_max 0.9789
_exptl_absorpt_correction_T_min 0.9585
_exptl_absorpt_correction_type empirical
_exptl_crystal_colour colorless
_exptl_crystal_density_diffrn 1.105
_exptl_crystal_density_method 'not measured'
_exptl_crystal_description blocks
_exptl_crystal_F_000 2464
_exptl_crystal_size_max 0.3
_exptl_crystal_size_mid 0.3
_exptl_crystal_size_min 0.3
_refine_diff_density_max 0.366
_refine_diff_density_min -0.289
_refine_diff_density_rms 0.048
_refine_ls_extinction_method none
_refine_ls_goodness_of_fit_ref 1.076
_refine_ls_hydrogen_treatment mixed
_refine_ls_matrix_type full
_refine_ls_number_parameters 1144
_refine_ls_number_reflns 11553
_refine_ls_number_restraints 0
_refine_ls_restrained_S_all 1.076
_refine_ls_R_factor_all 0.0740
_refine_ls_R_factor_gt 0.0498
_refine_ls_shift/su_max 0.001
_refine_ls_shift/su_mean 0.000
_refine_ls_structure_factor_coef Fsqd
_refine_ls_weighting_details 'calc w=1/[\s^2^(Fo^2^)+(0.0487P)^2^+2.2584P] where P=(Fo^2^+2Fc^2^)/3'
_refine_ls_weighting_scheme calc
_refine_ls_wR_factor_gt 0.1014
_refine_ls_wR_factor_ref 0.1144
_reflns_number_gt 8938
_reflns_number_total 11553
_reflns_threshold_expression >2sigma(I)
_cod_data_source_file ja901073c_si_004.cif
_cod_data_source_block hasj177
_cod_original_sg_symbol_H-M P21/c
_cod_database_code 4104187

loop_
_symmetry_equiv_pos_as_xyz
'x, y, z'
'-x, y+1/2, -z+1/2'
'-x, -y, -z'
'x, -y-1/2, z-1/2'

loop_
_atom_site_label
_atom_site_type_symbol
_atom_site_fract_x
_atom_site_fract_y
_atom_site_fract_z
_atom_site_U_iso_or_equiv
_atom_site_adp_type
_atom_site_occupancy
_atom_site_symmetry_multiplicity
_atom_site_calc_flag
Ca1 Ca 0.23043(4) 0.75810(2) 0.076512(14) 0.02159(13) Uani 1 1 d
Ca2 Ca 0.26795(4) 0.93031(3) 0.196663(14) 0.02726(13) Uani 1 1 d
O1 O 0.25783(13) 0.86470(8) 0.03703(5) 0.0296(4) Uani 1 1 d
B1 B 0.4253(2) 0.82624(16) 0.15126(8) 0.0281(6) Uani 1 1 d
B2 B 0.2059(2) 0.80625(17) 0.15385(9) 0.0308(7) Uani 1 1 d
N1 N 0.05188(14) 0.72849(10) 0.04570(5) 0.0210(4) Uani 1 1 d
N2 N 0.28101(14) 0.67036(10) 0.02592(5) 0.0223(4) Uani 1 1 d
N3 N 0.29971(15) 0.92813(10) 0.27065(6) 0.0254(4) Uani 1 1 d
N4 N 0.18000(15) 1.04442(10) 0.21014(6) 0.0266(4) Uani 1 1 d
N5 N 0.32581(15) 0.77745(10) 0.14699(6) 0.0269(5) Uani 1 1 d
N6 N 0.41906(15) 0.90286(11) 0.15710(6) 0.0279(5) Uani 1 1 d
C1 C -0.0841(2) 0.70656(17) -0.01369(9) 0.0302(6) Uani 1 1 d
C2 C 0.03422(18) 0.70877(12) 0.00559(7) 0.0218(5) Uani 1 1 d
C3 C 0.11955(19) 0.68788(12) -0.02174(7) 0.0246(5) Uani 1 1 d
C4 C 0.23102(18) 0.66489(12) -0.01248(7) 0.0242(5) Uani 1 1 d
C5 C 0.2915(2) 0.63150(17) -0.04904(8) 0.0344(6) Uani 1 1 d
C6 C -0.04360(17) 0.74178(12) 0.07146(7) 0.0217(5) Uani 1 1 d
C7 C -0.09969(18) 0.81019(12) 0.07014(7) 0.0252(5) Uani 1 1 d
C8 C -0.1880(2) 0.82137(15) 0.09713(8) 0.0326(6) Uani 1 1 d
C9 C -0.2212(2) 0.76649(16) 0.12448(9) 0.0376(7) Uani 1 1 d
C10 C -0.1647(2) 0.69976(15) 0.12607(8) 0.0342(6) Uani 1 1 d
C11 C -0.07407(18) 0.68648(13) 0.10038(7) 0.0270(5) Uani 1 1 d
C12 C -0.0655(2) 0.87295(13) 0.04119(8) 0.0315(6) Uani 1 1 d
C13 C -0.1647(3) 0.90130(18) 0.01366(11) 0.0443(7) Uani 1 1 d
C14 C -0.0135(3) 0.93701(17) 0.06657(11) 0.0438(7) Uani 1 1 d
C15 C -0.0107(2) 0.61337(13) 0.10370(8) 0.0306(6) Uani 1 1 d
C16 C 0.0075(3) 0.58698(18) 0.14921(9) 0.0425(7) Uani 1 1 d
C17 C -0.0671(3) 0.55385(17) 0.07656(10) 0.0470(8) Uani 1 1 d
C18 C 0.38477(18) 0.63147(12) 0.03425(7) 0.0236(5) Uani 1 1 d
C19 C 0.48853(18) 0.66444(13) 0.02576(7) 0.0256(5) Uani 1 1 d
C20 C 0.5871(2) 0.62662(14) 0.03795(8) 0.0308(6) Uani 1 1 d
C21 C 0.5831(2) 0.55782(15) 0.05692(8) 0.0338(6) Uani 1 1 d
C22 C 0.4810(2) 0.52569(14) 0.06490(8) 0.0309(6) Uani 1 1 d
C23 C 0.38035(19) 0.56168(12) 0.05470(7) 0.0263(5) Uani 1 1 d
C24 C 0.4983(2) 0.73956(14) 0.00435(8) 0.0321(6) Uani 1 1 d
C25 C 0.5653(3) 0.7346(2) -0.03605(11) 0.0527(9) Uani 1 1 d
C26 C 0.5491(3) 0.79669(17) 0.03470(11) 0.0464(8) Uani 1 1 d
C27 C 0.2677(2) 0.52749(14) 0.06522(8) 0.0307(6) Uani 1 1 d
C28 C 0.2738(3) 0.47587(19) 0.10381(11) 0.0486(8) Uani 1 1 d
C29 C 0.2141(3) 0.48683(19) 0.02755(10) 0.0448(7) Uani 1 1 d
C30 C 0.3351(3) 0.98563(16) 0.34073(8) 0.0328(6) Uani 1 1 d
C31 C 0.30204(17) 0.98941(13) 0.29383(7) 0.0253(5) Uani 1 1 d
C32 C 0.27024(19) 1.06090(13) 0.27960(7) 0.0255(5) Uani 1 1 d
C33 C 0.20433(18) 1.08536(13) 0.24433(7) 0.0264(5) Uani 1 1 d
C34 C 0.1551(2) 1.16246(15) 0.24791(9) 0.0335(6) Uani 1 1 d
C35 C 0.3168(2) 0.85831(13) 0.29195(7) 0.0286(6) Uani 1 1 d
C36 C 0.2261(2) 0.82479(13) 0.31214(7) 0.0327(6) Uani 1 1 d
C37 C 0.2447(3) 0.75737(15) 0.33286(9) 0.0463(7) Uani 1 1 d
C38 C 0.3475(3) 0.72286(17) 0.33334(10) 0.0519(8) Uani 1 1 d
C39 C 0.4345(3) 0.75429(16) 0.31204(9) 0.0464(7) Uani 1 1 d
C40 C 0.4222(2) 0.82183(13) 0.29093(7) 0.0329(6) Uani 1 1 d
C41 C 0.1084(2) 0.85754(16) 0.31042(8) 0.0379(6) Uani 1 1 d
C42 C 0.0583(3) 0.8669(2) 0.35377(10) 0.0468(7) Uani 1 1 d
C43 C 0.0303(3) 0.8090(2) 0.28290(11) 0.0570(9) Uani 1 1 d
C44 C 0.5187(2) 0.85466(15) 0.26722(8) 0.0359(6) Uani 1 1 d
C45 C 0.6018(3) 0.7970(2) 0.25152(10) 0.0481(8) Uani 1 1 d
C46 C 0.5829(3) 0.91369(19) 0.29292(11) 0.0491(8) Uani 1 1 d
C47 C 0.09830(19) 1.07194(13) 0.17928(7) 0.0295(6) Uani 1 1 d
C48 C 0.1293(2) 1.12141(13) 0.14733(7) 0.0325(6) Uani 1 1 d
C49 C 0.0471(2) 1.14288(16) 0.11689(8) 0.0412(7) Uani 1 1 d
C50 C -0.0617(3) 1.11731(16) 0.11812(9) 0.0439(7) Uani 1 1 d
C51 C -0.0915(2) 1.06891(16) 0.14951(9) 0.0428(7) Uani 1 1 d
C52 C -0.0126(2) 1.04446(14) 0.18030(8) 0.0357(6) Uani 1 1 d
C53 C 0.2479(2) 1.15115(14) 0.14407(8) 0.0366(6) Uani 1 1 d
C54 C 0.3104(3) 1.10862(18) 0.11044(10) 0.0441(7) Uani 1 1 d
C55 C 0.2519(3) 1.23484(16) 0.13543(10) 0.0456(7) Uani 1 1 d
C56 C -0.0494(2) 0.98964(18) 0.21393(9) 0.0477(8) Uani 1 1 d
C57 C -0.1284(4) 1.0281(3) 0.24443(13) 0.0764(12) Uani 1 1 d
C58 C -0.1051(4) 0.9209(2) 0.19455(13) 0.0628(9) Uani 1 1 d
C59 C 0.2993(2) 0.93537(14) 0.05325(8) 0.0324(6) Uani 1 1 d
C60 C 0.3728(2) 0.96573(16) 0.01930(9) 0.0377(6) Uani 1 1 d
C61 C 0.3362(2) 0.92353(16) -0.02109(9) 0.0412(7) Uani 1 1 d
C62 C 0.2363(2) 0.87690(16) -0.00775(8) 0.0352(6) Uani 1 1 d
C63 C 0.3377(2) 0.69665(14) 0.15765(8) 0.0338(6) Uani 1 1 d
C64 C 0.3088(3) 0.67991(19) 0.20340(9) 0.0468(7) Uani 1 1 d
C65 C 0.4508(2) 0.66207(17) 0.14824(10) 0.0411(7) Uani 1 1 d
C66 C 0.5258(2) 0.94461(14) 0.16045(8) 0.0325(6) Uani 1 1 d
C67 C 0.5668(2) 0.96798(17) 0.11750(9) 0.0364(6) Uani 1 1 d
C68 C 0.5139(3) 1.01240(16) 0.18856(9) 0.0393(7) Uani 1 1 d
H63 H 0.2781(19) 0.6669(12) 0.1393(7) 0.032(6) Uiso 1 1 d
H102 H 0.1389(18) 0.7651(12) 0.1411(7) 0.031(6) Uiso 1 1 d
H24 H 0.4207(19) 0.7557(12) -0.0036(7) 0.026(6) Uiso 1 1 d
H32 H 0.2839(17) 1.0982(12) 0.2999(7) 0.023(6) Uiso 1 1 d
H53 H 0.2896(18) 1.1422(12) 0.1714(7) 0.029(6) Uiso 1 1 d
H104 H 0.5093(18) 0.7968(12) 0.1498(6) 0.027(6) Uiso 1 1 d
H64A H 0.359(2) 0.7088(15) 0.2232(9) 0.055(8) Uiso 1 1 d
H103 H 0.1794(18) 0.8174(12) 0.1891(7) 0.038(6) Uiso 1 1 d
H101 H 0.1896(18) 0.8609(13) 0.1360(7) 0.032(6) Uiso 1 1 d
H44 H 0.4866(19) 0.8788(13) 0.2422(8) 0.033(6) Uiso 1 1 d
H68B H 0.586(2) 1.0412(14) 0.1944(7) 0.040(7) Uiso 1 1 d
H16A H 0.057(2) 0.5428(15) 0.1493(8) 0.044(7) Uiso 1 1 d
H22 H 0.4796(17) 0.4755(13) 0.0793(7) 0.026(6) Uiso 1 1 d
H3 H 0.0955(17) 0.6788(12) -0.0511(7) 0.026(6) Uiso 1 1 d
H17A H -0.145(2) 0.5442(14) 0.0859(8) 0.042(8) Uiso 1 1 d
H60A H 0.455(2) 0.9558(13) 0.0267(7) 0.040(7) Uiso 1 1 d
H29A H 0.139(2) 0.4647(15) 0.0345(8) 0.050(8) Uiso 1 1 d
H68A H 0.460(2) 1.0474(15) 0.1769(8) 0.045(8) Uiso 1 1 d
H64B H 0.227(2) 0.6949(14) 0.2092(8) 0.048(8) Uiso 1 1 d
H45A H 0.647(2) 0.7762(15) 0.2752(9) 0.052(8) Uiso 1 1 d
H67A H 0.574(2) 0.9227(15) 0.0987(8) 0.049(8) Uiso 1 1 d
H54B H 0.510(2) 1.0057(14) 0.1038(8) 0.041(7) Uiso 1 1 d
H34A H 0.1667(19) 1.1938(14) 0.2230(8) 0.039(7) Uiso 1 1 d
H66 H 0.5879(18) 0.9130(12) 0.1752(7) 0.030(6) Uiso 1 1 d
H12 H -0.0127(19) 0.8546(13) 0.0228(7) 0.029(7) Uiso 1 1 d
H65B H 0.444(2) 0.6045(16) 0.1517(8) 0.047(7) Uiso 1 1 d
H37 H 0.182(2) 0.7336(15) 0.3465(8) 0.048(8) Uiso 1 1 d
H41 H 0.1098(18) 0.9073(13) 0.2985(7) 0.027(6) Uiso 1 1 d
H30B H 0.392(2) 0.9463(15) 0.3467(8) 0.050(8) Uiso 1 1 d
H1A H -0.114(2) 0.7535(17) -0.0178(9) 0.056(9) Uiso 1 1 d
H59A H 0.2325(19) 0.9682(13) 0.0570(7) 0.030(6) Uiso 1 1 d
H45B H 0.564(2) 0.7555(16) 0.2364(9) 0.059(9) Uiso 1 1 d
H65A H 0.512(2) 0.6797(15) 0.1703(9) 0.060(8) Uiso 1 1 d
H1B H -0.087(2) 0.6812(15) -0.0398(9) 0.048(8) Uiso 1 1 d
H25A H 0.531(3) 0.6948(17) -0.0585(10) 0.071(10) Uiso 1 1 d
H30A H 0.368(2) 1.0336(16) 0.3511(8) 0.051(8) Uiso 1 1 d
H8 H -0.2247(19) 0.8678(14) 0.0975(7) 0.035(7) Uiso 1 1 d
H42A H 0.051(2) 0.8196(16) 0.3659(8) 0.047(8) Uiso 1 1 d
H25B H 0.563(2) 0.7778(17) -0.0493(9) 0.056(9) Uiso 1 1 d
H62A H 0.162(2) 0.9027(13) -0.0116(7) 0.033(7) Uiso 1 1 d
H59B H 0.3405(19) 0.9252(12) 0.0815(8) 0.034(6) Uiso 1 1 d
H46B H 0.616(2) 0.8922(14) 0.3208(9) 0.049(8) Uiso 1 1 d
H26A H 0.558(2) 0.8460(16) 0.0216(8) 0.053(8) Uiso 1 1 d
H46C H 0.649(3) 0.9305(16) 0.2757(10) 0.069(10) Uiso 1 1 d
H27 H 0.220(2) 0.5695(14) 0.0732(7) 0.039(7) Uiso 1 1 d
H54A H 0.272(2) 1.1164(13) 0.0839(8) 0.036(7) Uiso 1 1 d
H20 H 0.659(2) 0.6503(13) 0.0315(7) 0.036(7) Uiso 1 1 d
H42B H 0.104(2) 0.8994(15) 0.3730(9) 0.052(8) Uiso 1 1 d
H38 H 0.358(2) 0.6763(16) 0.3491(9) 0.057(8) Uiso 1 1 d
H55B H 0.223(2) 1.2464(14) 0.1084(9) 0.043(8) Uiso 1 1 d
H55A H 0.330(2) 1.2544(14) 0.1376(8) 0.042(7) Uiso 1 1 d
H16B H 0.040(2) 0.6250(15) 0.1686(9) 0.051(8) Uiso 1 1 d
H46A H 0.533(2) 0.9559(16) 0.3000(9) 0.055(8) Uiso 1 1 d
H28A H 0.308(2) 0.5016(16) 0.1293(9) 0.060(9) Uiso 1 1 d
H61A H 0.316(2) 0.9557(16) -0.0454(9) 0.058(8) Uiso 1 1 d
H15 H 0.064(2) 0.6223(12) 0.0937(7) 0.030(6) Uiso 1 1 d
H43A H 0.029(2) 0.7579(17) 0.2937(9) 0.055(9) Uiso 1 1 d
H13A H -0.138(2) 0.9377(17) -0.0062(10) 0.066(10) Uiso 1 1 d
H62B H 0.228(2) 0.8285(15) -0.0228(8) 0.048(8) Uiso 1 1 d
H10 H -0.1887(19) 0.6601(13) 0.1448(7) 0.034(7) Uiso 1 1 d
H56 H 0.017(2) 0.9739(14) 0.2299(8) 0.043(7) Uiso 1 1 d
H64C H 0.319(2) 0.6253(18) 0.2089(9) 0.065(9) Uiso 1 1 d
H28B H 0.317(3) 0.4325(18) 0.0972(9) 0.068(10) Uiso 1 1 d
H21 H 0.651(2) 0.5339(13) 0.0648(7) 0.035(7) Uiso 1 1 d
H13B H -0.223(3) 0.9271(17) 0.0312(10) 0.075(10) Uiso 1 1 d
H28C H 0.198(2) 0.4608(15) 0.1134(8) 0.052(8) Uiso 1 1 d
H39 H 0.504(2) 0.7299(14) 0.3130(8) 0.044(8) Uiso 1 1 d
H68C H 0.489(2) 0.9999(15) 0.2182(10) 0.060(9) Uiso 1 1 d
H45C H 0.660(2) 0.8204(15) 0.2335(9) 0.054(9) Uiso 1 1 d
H54B H 0.311(2) 1.0541(16) 0.1174(8) 0.048(8) Uiso 1 1 d
H9 H -0.281(2) 0.7722(13) 0.1416(8) 0.039(7) Uiso 1 1 d
H30C H 0.272(2) 0.9764(15) 0.3561(9) 0.056(9) Uiso 1 1 d
H42C H -0.017(3) 0.8887(16) 0.3513(9) 0.066(10) Uiso 1 1 d
H5A H 0.357(2) 0.6039(15) -0.0407(8) 0.050(8) Uiso 1 1 d
H34C H 0.186(2) 1.1887(15) 0.2718(9) 0.051(8) Uiso 1 1 d
H34B H 0.071(3) 1.1586(15) 0.2498(8) 0.059(9) Uiso 1 1 d
H17B H -0.028(2) 0.5059(16) 0.0790(8) 0.049(8) Uiso 1 1 d
H58A H -0.122(3) 0.8822(18) 0.2179(10) 0.075(10) Uiso 1 1 d
H13C H -0.202(2) 0.8580(17) -0.0020(9) 0.061(9) Uiso 1 1 d
H50 H -0.115(2) 1.1338(14) 0.0980(8) 0.047(8) Uiso 1 1 d
H5B H 0.241(3) 0.5998(17) -0.0666(10) 0.068(9) Uiso 1 1 d
H60B H 0.361(2) 1.0214(15) 0.0170(8) 0.045(7) Uiso 1 1 d
H26B H 0.624(3) 0.7800(16) 0.0463(9) 0.062(9) Uiso 1 1 d
H14A H 0.010(2) 0.9773(15) 0.0484(8) 0.047(8) Uiso 1 1 d
H51 H -0.171(2) 1.0504(15) 0.1513(8) 0.056(8) Uiso 1 1 d
H14B H -0.068(2) 0.9577(16) 0.0876(9) 0.062(9) Uiso 1 1 d
H65C H 0.476(2) 0.6747(15) 0.1211(9) 0.051(8) Uiso 1 1 d
H29B H 0.201(2) 0.5185(17) 0.0029(10) 0.066(10) Uiso 1 1 d
H43B H -0.052(3) 0.8288(16) 0.2815(9) 0.067(9) Uiso 1 1 d
H49 H 0.068(2) 1.1778(15) 0.0942(9) 0.055(8) Uiso 1 1 d
H26C H 0.503(2) 0.8058(16) 0.0603(10) 0.061(9) Uiso 1 1 d
H57A H -0.144(3) 0.9938(19) 0.2679(12) 0.082(12) Uiso 1 1 d
H61B H 0.395(2) 0.8902(15) -0.0318(8) 0.049(8) Uiso 1 1 d
H14C H 0.051(2) 0.9186(15) 0.0842(9) 0.057(8) Uiso 1 1 d
H1C H -0.135(3) 0.6793(18) 0.0037(10) 0.076(11) Uiso 1 1 d
H67C H 0.644(2) 0.9945(15) 0.1215(8) 0.059(8) Uiso 1 1 d
H54C H 0.392(3) 1.1249(15) 0.1077(8) 0.058(9) Uiso 1 1 d
H16C H -0.067(3) 0.5680(16) 0.1609(9) 0.063(9) Uiso 1 1 d
H25C H 0.642(3) 0.7224(18) -0.0291(10) 0.076(11) Uiso 1 1 d
H55C H 0.209(2) 1.2659(16) 0.1570(9) 0.059(9) Uiso 1 1 d
H29C H 0.263(2) 0.4445(17) 0.0204(9) 0.059(9) Uiso 1 1 d
H43C H 0.056(3) 0.8037(18) 0.2530(11) 0.082(11) Uiso 1 1 d
H17C H -0.074(2) 0.5647(15) 0.0467(10) 0.059(9) Uiso 1 1 d
H5C H 0.314(2) 0.6680(17) -0.0687(10) 0.065(10) Uiso 1 1 d
H57B H -0.094(3) 1.075(2) 0.2580(12) 0.102(13) Uiso 1 1 d
H58B H -0.169(3) 0.9330(18) 0.1794(11) 0.078(12) Uiso 1 1 d
H58C H -0.049(3) 0.8933(19) 0.1785(11) 0.080(12) Uiso 1 1 d
H57C H -0.200(4) 1.043(2) 0.2283(13) 0.118(16) Uiso 1 1 d

loop_
_atom_site_aniso_label
_atom_site_aniso_U_11
_atom_site_aniso_U_22
_atom_site_aniso_U_33
_atom_site_aniso_U_23
_atom_site_aniso_U_13
_atom_site_aniso_U_12
Ca1 0.0201(2) 0.0239(3) 0.0206(2) -0.0014(2) -0.00068(19) 0.00174(19)
Ca2 0.0269(3) 0.0321(3) 0.0226(3) -0.0036(2) -0.0007(2) 0.0032(2)
O1 0.0338(9) 0.0258(9) 0.0291(9) 0.0024(7) -0.0014(7) -0.0046(7)
B1 0.0254(15) 0.0334(17) 0.0253(15) -0.0021(13) 0.0001(12) 0.0029(13)
B2 0.0292(16) 0.0374(18) 0.0260(16) -0.0052(14) 0.0032(12) -0.0028(13)
N1 0.0184(10) 0.0230(10) 0.0216(10) 0.0021(8) 0.0020(8) 0.0029(8)
N2 0.0186(10) 0.0232(10) 0.0252(10) 0.0009(8) 0.0012(8) 0.0037(8)
N3 0.0256(11) 0.0272(11) 0.0235(10) 0.0005(9) 0.0000(8) -0.0043(8)
N4 0.0259(11) 0.0310(11) 0.0227(10) 0.0003(9) -0.0007(8) 0.0020(9)
N5 0.0268(11) 0.0280(11) 0.0257(11) -0.0021(9) -0.0017(9) -0.0001(9)
N6 0.0228(10) 0.0323(12) 0.0285(11) -0.0011(9) -0.0003(8) -0.0014(9)
C1 0.0267(14) 0.0337(16) 0.0296(15) -0.0017(13) -0.0072(12) 0.0012(12)
C2 0.0232(12) 0.0188(12) 0.0234(13) 0.0035(10) -0.0011(10) -0.0006(10)
C3 0.0267(13) 0.0264(13) 0.0205(13) -0.0015(10) -0.0025(11) 0.0017(10)
C4 0.0282(13) 0.0228(12) 0.0218(12) 0.0001(10) 0.0021(10) 0.0008(10)
C5 0.0358(16) 0.0423(17) 0.0254(14) -0.0054(13) 0.0048(12) 0.0077(14)
C6 0.0164(11) 0.0263(13) 0.0223(12) -0.0020(10) -0.0002(9) -0.0005(10)
C7 0.0199(12) 0.0294(13) 0.0262(13) 0.0004(11) -0.0009(10) 0.0029(10)
C8 0.0242(14) 0.0360(16) 0.0376(15) -0.0015(13) 0.0011(12) 0.0085(12)
C9 0.0227(14) 0.0545(19) 0.0362(16) 0.0007(14) 0.0093(12) 0.0058(13)
C10 0.0254(14) 0.0441(17) 0.0336(15) 0.0078(13) 0.0070(12) -0.0014(12)
C11 0.0213(12) 0.0344(14) 0.0253(13) 0.0014(11) -0.0013(10) -0.0009(10)
C12 0.0270(14) 0.0290(14) 0.0390(15) 0.0008(12) 0.0062(12) 0.0070(11)
C13 0.0425(18) 0.0409(18) 0.0489(19) 0.0146(16) -0.0058(15) 0.0064(15)
C14 0.0400(18) 0.0348(17) 0.057(2) 0.0032(16) 0.0040(16) -0.0007(14)
C15 0.0258(14) 0.0315(14) 0.0349(14) 0.0089(11) 0.0065(11) 0.0015(11)
C16 0.0491(19) 0.0380(18) 0.0397(17) 0.0086(14) -0.0062(15) 0.0053(15)
C17 0.063(2) 0.0357(18) 0.0423(19) -0.0013(14) -0.0036(16) 0.0070(16)
C18 0.0226(12) 0.0259(13) 0.0221(12) -0.0053(10) 0.0004(10) 0.0051(10)
C19 0.0234(13) 0.0295(13) 0.0240(12) -0.0025(10) 0.0028(10) 0.0058(10)
C20 0.0217(14) 0.0369(15) 0.0340(14) -0.0013(12) 0.0037(11) 0.0049(12)
C21 0.0286(15) 0.0393(16) 0.0334(15) 0.0002(12) 0.0001(12) 0.0142(12)
C22 0.0356(15) 0.0292(15) 0.0281(14) 0.0027(12) 0.0024(11) 0.0091(12)
C23 0.0289(13) 0.0261(13) 0.0239(12) -0.0028(10) 0.0018(10) 0.0046(10)
C24 0.0201(13) 0.0370(15) 0.0394(15) 0.0071(12) 0.0046(11) 0.0028(11)
C25 0.044(2) 0.064(2) 0.051(2) 0.0232(19) 0.0164(16) 0.0080(17)
C26 0.0397(18) 0.0332(17) 0.066(2) 0.0039(16) -0.0081(17) -0.0046(14)
C27 0.0317(14) 0.0250(14) 0.0357(15) 0.0002(11) 0.0063(11) 0.0043(11)
C28 0.047(2) 0.049(2) 0.049(2) 0.0126(16) 0.0082(16) -0.0045(17)
C29 0.0416(18) 0.0475(19) 0.0457(19) -0.0037(16) 0.0058(15) -0.0118(16)
C30 0.0370(16) 0.0363(16) 0.0247(14) -0.0022(12) -0.0028(13) -0.0030(14)
C31 0.0176(12) 0.0363(15) 0.0221(12) -0.0020(11) 0.0010(10) -0.0067(10)
C32 0.0270(13) 0.0264(14) 0.0232(13) -0.0035(11) 0.0005(10) -0.0034(10)
C33 0.0246(13) 0.0276(13) 0.0272(13) 0.0002(11) 0.0048(10) -0.0001(10)
C34 0.0388(17) 0.0315(15) 0.0301(15) -0.0031(13) -0.0013(13) 0.0044(12)
C35 0.0346(14) 0.0283(14) 0.0226(13) -0.0030(11) -0.0058(11) -0.0032(11)
C36 0.0408(15) 0.0293(14) 0.0279(13) 0.0028(11) -0.0009(11) -0.0062(12)
C37 0.055(2) 0.0357(17) 0.0487(18) 0.0052(14) 0.0028(15) -0.0092(15)
C38 0.068(2) 0.0339(17) 0.0532(19) 0.0111(15) -0.0001(17) 0.0042(16)
C39 0.0493(19) 0.0417(18) 0.0477(18) 0.0051(14) -0.0031(15) 0.0070(15)
C40 0.0382(15) 0.0314(14) 0.0286(13) -0.0024(11) -0.0060(11) 0.0010(12)
C41 0.0367(15) 0.0386(17) 0.0384(16) 0.0053(13) 0.0004(12) -0.0111(13)
C42 0.051(2) 0.047(2) 0.0420(18) -0.0048(16) 0.0036(15) -0.0065(17)
C43 0.044(2) 0.083(3) 0.044(2) -0.0116(19) 0.0010(16) -0.0147(19)
C44 0.0306(14) 0.0439(16) 0.0328(15) 0.0014(13) -0.0029(12) 0.0060(12)
C45 0.0411(18) 0.060(2) 0.0431(18) -0.0009(17) -0.0039(16) 0.0113(16)
C46 0.0384(18) 0.056(2) 0.052(2) -0.0056(17) -0.0030(16) -0.0017(16)
C47 0.0315(14) 0.0317(14) 0.0249(13) -0.0058(11) -0.0022(11) 0.0087(11)
C48 0.0421(15) 0.0308(14) 0.0242(13) -0.0050(11) -0.0031(11) 0.0068(12)
C49 0.0545(19) 0.0387(16) 0.0297(15) -0.0035(13) -0.0080(13) 0.0104(14)
C50 0.0498(19) 0.0455(18) 0.0350(16) -0.0095(14) -0.0177(14) 0.0179(15)
C51 0.0361(17) 0.0545(19) 0.0372(16) -0.0110(14) -0.0078(13) 0.0074(14)
C52 0.0326(15) 0.0450(16) 0.0291(14) -0.0071(12) -0.0033(11) 0.0067(12)
C53 0.0459(16) 0.0367(16) 0.0269(14) 0.0017(12) -0.0038(12) 0.0036(13)
C54 0.055(2) 0.0403(19) 0.0367(17) 0.0022(14) 0.0039(15) 0.0075(15)
C55 0.060(2) 0.0366(17) 0.0395(18) 0.0027(14) -0.0052(16) -0.0001(15)
C56 0.0289(15) 0.076(2) 0.0376(17) 0.0016(15) -0.0038(13) -0.0086(15)
C57 0.076(3) 0.108(3) 0.046(2) -0.018(2) 0.021(2) -0.027(3)
C58 0.066(3) 0.064(2) 0.058(2) 0.006(2) -0.003(2) -0.012(2)
C59 0.0287(14) 0.0280(14) 0.0403(16) 0.0018(12) -0.0022(12) -0.0030(12)
C60 0.0307(16) 0.0360(17) 0.0463(17) 0.0099(13) 0.0016(13) 0.0020(13)
C61 0.0479(18) 0.0383(16) 0.0380(16) 0.0136(14) 0.0127(14) 0.0078(14)
C62 0.0453(17) 0.0327(16) 0.0274(15) 0.0029(12) -0.0009(12) 0.0026(13)
C63 0.0367(15) 0.0313(15) 0.0329(14) 0.0001(12) -0.0058(12) -0.0011(12)
C64 0.055(2) 0.0410(19) 0.0440(18) 0.0067(15) 0.0010(16) -0.0029(16)
C65 0.0475(18) 0.0345(17) 0.0408(18) -0.0025(14) -0.0047(15) 0.0098(14)
C66 0.0247(13) 0.0356(15) 0.0368(15) 0.0017(12) -0.0053(11) -0.0038(11)
C67 0.0265(15) 0.0423(17) 0.0405(16) -0.0012(14) 0.0044(12) -0.0052(13)
C68 0.0397(17) 0.0391(17) 0.0384(17) -0.0004(14) -0.0060(14) -0.0093(14)

loop_
_atom_type_symbol
_atom_type_description
_atom_type_scat_dispersion_real
_atom_type_scat_dispersion_imag
_atom_type_scat_source
C C 0.0033 0.0016 'International Tables Vol C Tables 4.2.6.8 and 6.1.1.4'
H H 0.0000 0.0000 'International Tables Vol C Tables 4.2.6.8 and 6.1.1.4'
B B 0.0013 0.0007 'International Tables Vol C Tables 4.2.6.8 and 6.1.1.4'
N N 0.0061 0.0033 'International Tables Vol C Tables 4.2.6.8 and 6.1.1.4'
Ca Ca 0.2262 0.3064 'International Tables Vol C Tables 4.2.6.8 and 6.1.1.4'
O O 0.0106 0.0060 'International Tables Vol C Tables 4.2.6.8 and 6.1.1.4'

loop_
_geom_angle_atom_site_label_1
_geom_angle_atom_site_label_2
_geom_angle_atom_site_label_3
_geom_angle
O1 Ca1 N2 98.39(6)
O1 Ca1 N1 96.11(6)
N2 Ca1 N1 79.42(6)
O1 Ca1 N5 107.31(6)
N2 Ca1 N5 125.82(6)
N1 Ca1 N5 140.74(6)
O1 Ca1 B2 104.55(8)
N2 Ca1 B2 154.20(8)
N1 Ca1 B2 109.26(8)
N5 Ca1 B2 35.03(8)
O1 Ca1 C63 133.93(6)
N2 Ca1 C63 102.75(6)
N1 Ca1 C63 127.65(7)
N5 Ca1 C63 29.43(6)
B2 Ca1 C63 52.35(8)
N6 Ca2 N4 130.81(7)
N6 Ca2 N3 115.99(6)
N4 Ca2 N3 83.78(6)
N6 Ca2 B2 75.75(8)
N4 Ca2 B2 134.19(8)
N3 Ca2 B2 121.01(8)
N6 Ca2 B1 25.57(7)
N4 Ca2 B1 155.28(7)
N3 Ca2 B1 112.19(7)
B2 Ca2 B1 54.37(8)
C62 O1 C59 105.01(18)
C62 O1 Ca1 128.99(14)
C59 O1 Ca1 125.99(13)
N6 B1 N5 123.7(2)
N6 B1 Ca2 44.97(12)
N5 B1 Ca2 84.48(14)
N5 B2 Ca1 67.85(12)
N5 B2 Ca2 96.29(15)
Ca1 B2 Ca2 134.70(12)
C2 N1 C6 118.86(17)
C2 N1 Ca1 124.27(14)
C6 N1 Ca1 116.44(12)
C4 N2 C18 118.91(18)
C4 N2 Ca1 123.56(14)
C18 N2 Ca1 116.35(13)
C31 N3 C35 118.00(18)
C31 N3 Ca2 122.34(15)
C35 N3 Ca2 119.66(13)
C33 N4 C47 118.80(19)
C33 N4 Ca2 123.01(14)
C47 N4 Ca2 118.17(14)
B1 N5 C63 119.17(19)
B1 N5 B2 122.1(2)
C63 N5 B2 112.03(19)
B1 N5 Ca1 120.28(14)
C63 N5 Ca1 95.85(13)
B2 N5 Ca1 77.12(12)
B1 N6 C66 117.6(2)
B1 N6 Ca2 109.47(16)
C66 N6 Ca2 122.97(15)
N1 C2 C3 124.36(19)
N1 C2 C1 120.3(2)
C3 C2 C1 115.3(2)
C2 C3 C4 130.2(2)
N2 C4 C3 123.5(2)
N2 C4 C5 121.0(2)
C3 C4 C5 115.4(2)
C7 C6 C11 120.5(2)
C7 C6 N1 120.92(19)
C11 C6 N1 118.43(19)
C8 C7 C6 118.6(2)
C8 C7 C12 119.1(2)
C6 C7 C12 122.3(2)
C9 C8 C7 121.4(2)
C10 C9 C8 119.7(3)
C9 C10 C11 121.1(2)
C10 C11 C6 118.7(2)
C10 C11 C15 120.1(2)
C6 C11 C15 121.2(2)
C7 C12 C14 111.0(2)
C7 C12 C13 111.9(2)
C14 C12 C13 109.8(2)
C17 C15 C11 111.3(2)
C17 C15 C16 111.1(2)
C11 C15 C16 112.9(2)
C19 C18 C23 120.62(19)
C19 C18 N2 121.07(19)
C23 C18 N2 118.08(19)
C20 C19 C18 118.5(2)
C20 C19 C24 118.7(2)
C18 C19 C24 122.86(19)
C21 C20 C19 121.0(2)
C20 C21 C22 120.1(2)
C21 C22 C23 121.4(2)
C22 C23 C18 118.3(2)
C22 C23 C27 121.3(2)
C18 C23 C27 120.4(2)
C19 C24 C26 110.9(2)
C19 C24 C25 111.7(2)
C26 C24 C25 111.0(3)
C29 C27 C23 111.9(2)
C29 C27 C28 109.8(2)
C23 C27 C28 113.6(2)
N3 C31 C32 125.7(2)
N3 C31 C30 120.1(2)
C32 C31 C30 114.1(2)
C31 C32 C33 132.2(2)
N4 C33 C32 124.6(2)
N4 C33 C34 119.6(2)
C32 C33 C34 115.7(2)
C36 C35 C40 120.4(2)
C36 C35 N3 119.2(2)
C40 C35 N3 120.3(2)
C37 C36 C35 118.3(2)
C37 C36 C41 119.1(2)
C35 C36 C41 122.6(2)
C38 C37 C36 121.8(3)
C37 C38 C39 119.7(3)
C38 C39 C40 121.7(3)
C39 C40 C35 118.1(2)
C39 C40 C44 120.6(2)
C35 C40 C44 121.3(2)
C36 C41 C42 113.6(2)
C36 C41 C43 110.0(2)
C42 C41 C43 109.0(2)
C40 C44 C46 112.5(2)
C40 C44 C45 114.0(2)
C46 C44 C45 109.1(2)
C48 C47 C52 120.5(2)
C48 C47 N4 121.1(2)
C52 C47 N4 118.3(2)
C49 C48 C47 118.2(2)
C49 C48 C53 119.0(2)
C47 C48 C53 122.7(2)
C50 C49 C48 121.6(3)
C51 C50 C49 119.9(3)
C50 C51 C52 121.1(3)
C51 C52 C47 118.7(2)
C51 C52 C56 119.0(2)
C47 C52 C56 122.3(2)
C48 C53 C54 110.4(2)
C48 C53 C55 113.2(2)
C54 C53 C55 110.5(2)
C58 C56 C52 112.1(2)
C58 C56 C57 110.5(3)
C52 C56 C57 110.1(3)
O1 C59 C60 105.3(2)
C59 C60 C61 104.9(2)
C62 C61 C60 104.1(2)
O1 C62 C61 103.9(2)
N5 C63 C65 115.5(2)
N5 C63 C64 112.4(2)
C65 C63 C64 109.6(2)
N5 C63 Ca1 54.72(10)
C65 C63 Ca1 109.44(17)
C64 C63 Ca1 140.32(19)
N6 C66 C67 112.3(2)
N6 C66 C68 110.6(2)
C67 C66 C68 109.9(2)

loop_
_geom_bond_atom_site_label_1
_geom_bond_atom_site_label_2
_geom_bond_distance
Ca1 O1 2.3186(15)
Ca1 N2 2.3420(18)
Ca1 N1 2.3691(17)
Ca1 N5 2.4899(18)
Ca1 B2 2.621(3)
Ca1 C63 3.034(2)
Ca2 N6 2.2826(19)
Ca2 N4 2.3518(19)
Ca2 N3 2.3569(18)
Ca2 B2 2.701(3)
Ca2 B1 3.045(3)
O1 C62 1.447(3)
O1 C59 1.452(3)
B1 N6 1.394(3)
B1 N5 1.477(3)
B2 N5 1.543(3)
N1 C2 1.327(3)
N1 C6 1.442(3)
N2 C4 1.337(3)
N2 C18 1.437(3)
N3 C31 1.324(3)
N3 C35 1.437(3)
N4 C33 1.332(3)
N4 C47 1.442(3)
N5 C63 1.499(3)
N6 C66 1.478(3)
C1 C2 1.517(3)
C2 C3 1.408(3)
C3 C4 1.412(3)
C4 C5 1.509(3)
C6 C7 1.401(3)
C6 C11 1.408(3)
C7 C8 1.392(3)
C7 C12 1.519(3)
C8 C9 1.380(4)
C9 C10 1.377(4)
C10 C11 1.394(3)
C11 C15 1.519(3)
C12 C14 1.524(4)
C12 C13 1.530(3)
C15 C17 1.515(4)
C15 C16 1.524(4)
C18 C19 1.406(3)
C18 C23 1.415(3)
C19 C20 1.400(3)
C19 C24 1.518(3)
C20 C21 1.378(3)
C21 C22 1.378(3)
C22 C23 1.391(3)
C23 C27 1.524(3)
C24 C26 1.518(4)
C24 C25 1.533(4)
C27 C29 1.519(4)
C27 C28 1.533(4)
C30 C31 1.522(3)
C31 C32 1.411(3)
C32 C33 1.411(3)
C33 C34 1.513(3)
C35 C36 1.410(3)
C35 C40 1.419(3)
C36 C37 1.393(4)
C36 C41 1.520(4)
C37 C38 1.373(4)
C38 C39 1.377(4)
C39 C40 1.392(4)
C40 C44 1.515(4)
C41 C42 1.524(4)
C41 C43 1.526(4)
C44 C46 1.527(4)
C44 C45 1.530(4)
C47 C48 1.406(3)
C47 C52 1.412(3)
C48 C49 1.403(3)
C48 C53 1.519(4)
C49 C50 1.377(4)
C50 C51 1.376(4)
C51 C52 1.400(3)
C52 C56 1.526(4)
C53 C54 1.526(4)
C53 C55 1.532(4)
C56 C58 1.523(4)
C56 C57 1.536(5)
C59 C60 1.511(4)
C60 C61 1.536(4)
C61 C62 1.528(4)
C63 C65 1.524(4)
C63 C64 1.529(4)
C66 C67 1.519(4)
C66 C68 1.519(4)
